data_2219137
loop_
_publ_author_name
'Wu, Feng'
'Zhang, Yun-Qian'
'Zhu, Qian-Jiang'
'Xue, Sai-Feng'
'Tao, Zhu'

_publ_section_title
;
 4,6-Dimethylpyrimidin-2(1<i>H</i>)-one--urea--water (1/1/1)
;
_journal_coeditor_code RK2094
_journal_issue 8
_journal_name_full 'Acta Crystallographica Section E'
_journal_page_first o1488
_journal_paper_doi 10.1107/S1600536808020928
_journal_volume 64
_journal_year 2008
_chemical_formula_iupac 'C6 H8 N2 O, C H4 N2 O, H2 O'
_chemical_formula_moiety 'C6 H8 N2 O, C H4 N2 O, H2 O'
_chemical_formula_sum 'C7 H14 N4 O3'
_chemical_formula_weight 202.22
_chemical_name_systematic
;
4,6-Dimethylpyrimidin-2(1<i>H</i>)-one--urea--water (1/1/1)
;
_space_group_IT_number 2
_symmetry_cell_setting triclinic
_symmetry_space_group_name_Hall '-P 1'
_symmetry_space_group_name_H-M 'P -1'
_atom_sites_solution_hydrogens geom
_atom_sites_solution_primary direct
_atom_sites_solution_secondary difmap
_audit_creation_method SHELXL97
_cell_angle_alpha 105.007(3)
_cell_angle_beta 103.857(3)
_cell_angle_gamma 114.379(2)
_cell_formula_units_Z 2
_cell_length_a 8.1246(5)
_cell_length_b 8.4062(5)
_cell_length_c 8.9268(9)
_cell_measurement_reflns_used 1728
_cell_measurement_temperature 293(2)
_cell_measurement_theta_max 25.1
_cell_measurement_theta_min 2.57
_cell_volume 493.05(7)
_computing_cell_refinement 'SAINT (Bruker, 2005)'
_computing_data_collection 'APEX2 (Bruker, 2005)'
_computing_data_reduction 'SAINT (Bruker, 2005)'
_computing_molecular_graphics 'ORTEP-3 (Farrugia, 1997)'
_computing_publication_material 'WinGX (Farrugia, 1999)'
_computing_structure_refinement 'SHELXL97 (Sheldrick, 2008)'
_computing_structure_solution 'SHELXS97 (Sheldrick, 2008)'
_diffrn_ambient_temperature 293(2)
_diffrn_measured_fraction_theta_full 0.985
_diffrn_measured_fraction_theta_max 0.985
_diffrn_measurement_device_type 'Bruker APEXII CCD area-detector'
_diffrn_measurement_method '\f and \w'
_diffrn_radiation_monochromator Graphite
_diffrn_radiation_source 'Fine--focus sealed tube'
_diffrn_radiation_type MoK\a
_diffrn_radiation_wavelength 0.71073
_diffrn_reflns_av_R_equivalents 0.0192
_diffrn_reflns_av_sigmaI/netI 0.0225
_diffrn_reflns_limit_h_max 9
_diffrn_reflns_limit_h_min -9
_diffrn_reflns_limit_k_max 10
_diffrn_reflns_limit_k_min -8
_diffrn_reflns_limit_l_max 10
_diffrn_reflns_limit_l_min -10
_diffrn_reflns_number 5424
_diffrn_reflns_theta_full 25.10
_diffrn_reflns_theta_max 25.10
_diffrn_reflns_theta_min 2.57
_diffrn_standards_number 0
_exptl_absorpt_coefficient_mu 0.108
_exptl_absorpt_correction_T_max 0.998
_exptl_absorpt_correction_T_min 0.977
_exptl_absorpt_correction_type multi-scan
_exptl_absorpt_process_details '(SADABS; Bruker, 2005)'
_exptl_crystal_colour Colourless
_exptl_crystal_density_diffrn 1.362
_exptl_crystal_density_method 'Not measured'
_exptl_crystal_description Prism
_exptl_crystal_F_000 216
_exptl_crystal_size_max 0.22
_exptl_crystal_size_mid 0.16
_exptl_crystal_size_min 0.11
_refine_diff_density_max 0.451
_refine_diff_density_min -0.356
_refine_ls_extinction_method None
_refine_ls_goodness_of_fit_ref 1.097
_refine_ls_hydrogen_treatment mixed
_refine_ls_matrix_type full
_refine_ls_number_parameters 143
_refine_ls_number_reflns 1728
_refine_ls_number_restraints 1
_refine_ls_restrained_S_all 1.096
_refine_ls_R_factor_all 0.0619
_refine_ls_R_factor_gt 0.0533
_refine_ls_shift/su_max 0.000
_refine_ls_shift/su_mean 0.000
_refine_ls_structure_factor_coef Fsqd
_refine_ls_weighting_details 'calc w=1/[\s^2^(Fo^2^)+(0.0859P)^2^+0.3229P] where P=(Fo^2^+2Fc^2^)/3'
_refine_ls_weighting_scheme calc
_refine_ls_wR_factor_gt 0.1617
_refine_ls_wR_factor_ref 0.1701
_reflns_number_gt 1439
_reflns_number_total 1728
_reflns_threshold_expression I>2\s(I)
_cod_data_source_file rk2094.cif
_cod_data_source_block I
_cod_depositor_comments
;
The following automatic conversions were performed:
'_symmetry_cell_setting' value 'Triclinic' changed to 'triclinic'
according to '/home/saulius/struct/CIF-dictionaries/cif_core.dic'
dictionary named 'cif_core.dic' version 2.4.1 from
2010-06-29.

'_atom_sites_solution_hydrogens' value 'Geom' changed to
'geom' according to '/home/saulius/struct/CIF-dictionaries/cif_core.dic'
dictionary named 'cif_core.dic' version 2.4.1 from
2010-06-29.

'_atom_sites_solution_primary' value 'Direct' changed to
'direct' according to '/home/saulius/struct/CIF-dictionaries/cif_core.dic'
dictionary named 'cif_core.dic' version 2.4.1 from
2010-06-29.

'_atom_sites_solution_secondary' value 'Difmap' changed to
'difmap' according to '/home/saulius/struct/CIF-dictionaries/cif_core.dic'
dictionary named 'cif_core.dic' version 2.4.1 from
2010-06-29.

'_refine_ls_hydrogen_treatment' value 'Mixed' changed to
'mixed' according to '/home/saulius/struct/CIF-dictionaries/cif_core.dic'
dictionary named 'cif_core.dic' version 2.4.1 from
2010-06-29.

'_refine_ls_matrix_type' value 'Full' changed to 'full'
according to '/home/saulius/struct/CIF-dictionaries/cif_core.dic'
dictionary named 'cif_core.dic' version 2.4.1 from
2010-06-29.

'_refine_ls_weighting_scheme' value 'Calc' changed to 'calc'
according to '/home/saulius/struct/CIF-dictionaries/cif_core.dic'
dictionary named 'cif_core.dic' version 2.4.1 from 2010-06-29.

Automatic conversion script
Id: cif_fix_enum 1527 2010-12-29 10:47:43Z saulius 

The following automatic conversions were performed:

'_symmetry_cell_setting' value 'Triclinic' changed to 'triclinic'
according to /home/saulius/struct/CIF-dictionaries/cif_core.dic
dictionary named 'cif_core.dic' version 2.4.1 from
2010-06-29.

'_atom_sites_solution_hydrogens' value 'Geom' changed to
'geom' according to
/home/saulius/struct/CIF-dictionaries/cif_core.dic dictionary named
'cif_core.dic' version 2.4.1 from
2010-06-29.

'_atom_sites_solution_primary' value 'Direct' changed to
'direct' according to
/home/saulius/struct/CIF-dictionaries/cif_core.dic dictionary named
'cif_core.dic' version 2.4.1 from
2010-06-29.

'_atom_sites_solution_secondary' value 'Difmap' changed
to 'difmap' according to
/home/saulius/struct/CIF-dictionaries/cif_core.dic dictionary named
'cif_core.dic' version 2.4.1 from
2010-06-29.

'_refine_ls_hydrogen_treatment' value 'Mixed' changed to
'mixed' according to
/home/saulius/struct/CIF-dictionaries/cif_core.dic dictionary named
'cif_core.dic' version 2.4.1 from
2010-06-29.

'_refine_ls_matrix_type' value 'Full' changed to 'full'
according to /home/saulius/struct/CIF-dictionaries/cif_core.dic
dictionary named 'cif_core.dic' version 2.4.1 from
2010-06-29.

'_refine_ls_weighting_scheme' value 'Calc' changed to
'calc' according to
/home/saulius/struct/CIF-dictionaries/cif_core.dic dictionary named
'cif_core.dic' version 2.4.1 from 2010-06-29.

Automatic conversion script
Id: cif_fix_values 1715 2011-07-08 13:25:40Z adriana 
;
_cod_database_code 2219137
_cod_database_fobs_code 2219137

loop_
_symmetry_equiv_pos_as_xyz
'x, y, z'
'-x, -y, -z'

loop_
_atom_site_type_symbol
_atom_site_label
_atom_site_fract_x
_atom_site_fract_y
_atom_site_fract_z
_atom_site_U_iso_or_equiv
_atom_site_adp_type
_atom_site_calc_flag
_atom_site_refinement_flags
_atom_site_occupancy
C C1 0.4613(3) 0.3670(3) 0.6702(3) 0.0323(5) Uani d . 1
C C2 0.9295(4) 0.6340(4) 0.6375(4) 0.0479(7) Uani d . 1
H H2A 0.9052 0.5182 0.5560 0.072 Uiso calc R 1
H H2B 1.0477 0.6850 0.7341 0.072 Uiso calc R 1
H H2C 0.9443 0.7254 0.5883 0.072 Uiso calc R 1
C C3 0.7605(3) 0.5927(3) 0.6906(3) 0.0343(5) Uani d . 1
C C4 0.7602(3) 0.7390(3) 0.8094(3) 0.0342(5) Uani d . 1
H H4 0.8631 0.8644 0.8538 0.041 Uiso calc R 1
C C5 0.6073(3) 0.6940(3) 0.8582(3) 0.0304(5) Uani d . 1
C C6 0.5869(4) 0.8321(3) 0.9851(3) 0.0393(6) Uani d . 1
H H6A 0.4664 0.7658 0.9983 0.059 Uiso calc R 1
H H6B 0.5853 0.9287 0.9473 0.059 Uiso calc R 1
H H6C 0.6958 0.8907 1.0913 0.059 Uiso calc R 1
C C7 -0.0065(3) 0.2768(3) 0.8185(3) 0.0326(5) Uani d . 1
N N1 0.6150(3) 0.4123(3) 0.6221(2) 0.0345(5) Uani d . 1
N N2 0.4613(3) 0.5103(3) 0.7881(2) 0.0305(5) Uani d . 1
H H2 0.361(5) 0.477(4) 0.825(4) 0.037 Uiso d . 1
N N3 -0.0268(4) 0.1313(3) 0.6941(3) 0.0456(6) Uani d . 1
H H3A 0.067(5) 0.150(4) 0.657(4) 0.055 Uiso d . 1
H H3B -0.135(5) 0.035(5) 0.631(4) 0.055 Uiso d . 1
N N4 -0.1593(3) 0.2454(3) 0.8633(3) 0.0411(5) Uani d . 1
H H4A -0.151(4) 0.352(5) 0.938(4) 0.049 Uiso d . 1
H H4B -0.269(5) 0.148(5) 0.801(4) 0.049 Uiso d . 1
O O1 0.3211(2) 0.2007(2) 0.6121(2) 0.0431(5) Uani d . 1
O O2 0.1517(2) 0.4327(2) 0.8930(2) 0.0383(5) Uani d . 1
O O1W 0.5570(3) 0.0847(2) 0.3512(2) 0.0459(5) Uani d . 1
H H1WA 0.5959(10) 0.175(2) 0.445(2) 0.055 Uiso d . 1
H H1WB 0.6047(12) 0.0249(14) 0.3918(11) 0.055 Uiso d . 1

loop_
_atom_site_aniso_label
_atom_site_aniso_U_11
_atom_site_aniso_U_22
_atom_site_aniso_U_33
_atom_site_aniso_U_12
_atom_site_aniso_U_13
_atom_site_aniso_U_23
C1 0.0355(12) 0.0298(12) 0.0289(11) 0.0177(10) 0.0113(9) 0.0074(9)
C2 0.0432(14) 0.0535(16) 0.0554(16) 0.0269(13) 0.0298(13) 0.0205(13)
C3 0.0341(12) 0.0401(13) 0.0342(12) 0.0221(11) 0.0143(10) 0.0162(10)
C4 0.0327(12) 0.0300(12) 0.0364(12) 0.0140(10) 0.0135(10) 0.0117(10)
C5 0.0341(11) 0.0292(11) 0.0289(11) 0.0173(10) 0.0116(9) 0.0117(9)
C6 0.0460(14) 0.0297(12) 0.0414(13) 0.0186(11) 0.0216(11) 0.0103(10)
C7 0.0318(11) 0.0287(12) 0.0343(12) 0.0133(10) 0.0123(10) 0.0128(9)
N1 0.0366(10) 0.0378(11) 0.0332(10) 0.0227(9) 0.0160(8) 0.0113(9)
N2 0.0304(10) 0.0294(10) 0.0310(10) 0.0156(9) 0.0135(8) 0.0093(8)
N3 0.0370(12) 0.0340(12) 0.0463(13) 0.0084(10) 0.0188(10) 0.0023(10)
N4 0.0302(10) 0.0337(11) 0.0488(13) 0.0114(9) 0.0167(10) 0.0085(10)
O1 0.0404(10) 0.0296(9) 0.0449(10) 0.0129(8) 0.0169(8) 0.0025(7)
O2 0.0328(9) 0.0305(9) 0.0433(10) 0.0113(7) 0.0184(7) 0.0078(7)
O1W 0.0477(10) 0.0437(10) 0.0396(10) 0.0248(9) 0.0124(8) 0.0091(8)

loop_
_atom_type_symbol
_atom_type_description
_atom_type_scat_dispersion_real
_atom_type_scat_dispersion_imag
_atom_type_scat_source
C C 0.0033 0.0016 'International Tables Vol C Tables 4.2.6.8 and 6.1.1.4'
H H 0.0000 0.0000 'International Tables Vol C Tables 4.2.6.8 and 6.1.1.4'
N N 0.0061 0.0033 'International Tables Vol C Tables 4.2.6.8 and 6.1.1.4'
O O 0.0106 0.0060 'International Tables Vol C Tables 4.2.6.8 and 6.1.1.4'

loop_
_geom_angle_atom_site_label_1
_geom_angle_atom_site_label_2
_geom_angle_atom_site_label_3
_geom_angle
O1 C1 N1 122.19(19)
O1 C1 N2 119.09(19)
N1 C1 N2 118.7(2)
C3 C2 H2A 109.5
C3 C2 H2B 109.5
H2A C2 H2B 109.5
C3 C2 H2C 109.5
H2A C2 H2C 109.5
H2B C2 H2C 109.5
N1 C3 C4 122.5(2)
N1 C3 C2 116.8(2)
C4 C3 C2 120.7(2)
C5 C4 C3 118.7(2)
C5 C4 H4 120.6
C3 C4 H4 120.6
N2 C5 C4 118.0(2)
N2 C5 C6 116.75(19)
C4 C5 C6 125.2(2)
C5 C6 H6A 109.5
C5 C6 H6B 109.5
H6A C6 H6B 109.5
C5 C6 H6C 109.5
H6A C6 H6C 109.5
H6B C6 H6C 109.5
O2 C7 N4 121.7(2)
O2 C7 N3 120.9(2)
N4 C7 N3 117.3(2)
C3 N1 C1 118.88(19)
C5 N2 C1 123.10(19)
C5 N2 H2 118.8(19)
C1 N2 H2 117.9(19)
C7 N3 H3A 119(2)
C7 N3 H3B 122(2)
H3A N3 H3B 116(3)
C7 N4 H4A 116.4(19)
C7 N4 H4B 119(2)
H4A N4 H4B 120(3)
H1WA O1W H1WB 96.3(12)

loop_
_geom_bond_atom_site_label_1
_geom_bond_atom_site_label_2
_geom_bond_distance
C1 O1 1.244(3)
C1 N1 1.356(3)
C1 N2 1.379(3)
C2 C3 1.495(3)
C2 H2A 0.9600
C2 H2B 0.9600
C2 H2C 0.9600
C3 N1 1.329(3)
C3 C4 1.401(3)
C4 C5 1.354(3)
C4 H4 0.9300
C5 N2 1.347(3)
C5 C6 1.492(3)
C6 H6A 0.9600
C6 H6B 0.9600
C6 H6C 0.9600
C7 O2 1.249(3)
C7 N4 1.339(3)
C7 N3 1.341(3)
N2 H2 0.92(3)
N3 H3A 0.87(3)
N3 H3B 0.83(3)
N4 H4A 0.93(3)
N4 H4B 0.83(3)
O1W H1WA 0.850(11)
O1W H1WB 0.850(11)

loop_
_geom_hbond_atom_site_label_D
_geom_hbond_atom_site_label_H
_geom_hbond_atom_site_label_A
_geom_hbond_site_symmetry_A
_geom_hbond_distance_DH
_geom_hbond_distance_HA
_geom_hbond_distance_DA
_geom_hbond_angle_DHA
N2 H2 O2 . 0.92(3) 1.87(3) 2.779(2) 172(3)
N3 H3A O1 . 0.87(3) 2.09(3) 2.953(3) 169(3)
N3 H3B O1 2_556 0.83(3) 2.16(3) 2.896(3) 149(3)
N4 H4A O2 2_567 0.93(3) 2.04(3) 2.968(3) 174(3)
N4 H4B O1W 2_556 0.83(3) 2.12(4) 2.948(3) 175(3)
O1W H1WA N1 . 0.850(11) 2.121(15) 2.930(2) 159.1(13)
O1W H1WB O1 2_656 0.850(11) 2.209(11) 3.009(3) 156.9(3)

loop_
_geom_torsion_atom_site_label_1
_geom_torsion_atom_site_label_2
_geom_torsion_atom_site_label_3
_geom_torsion_atom_site_label_4
_geom_torsion
N1 C3 C4 C5 1.1(4)
C2 C3 C4 C5 -177.7(2)
C3 C4 C5 N2 -0.8(3)
C3 C4 C5 C6 178.9(2)
C4 C3 N1 C1 -0.8(3)
C2 C3 N1 C1 178.0(2)
O1 C1 N1 C3 -179.4(2)
N2 C1 N1 C3 0.3(3)
C4 C5 N2 C1 0.3(3)
C6 C5 N2 C1 -179.4(2)
O1 C1 N2 C5 179.7(2)
N1 C1 N2 C5 -0.1(3)

loop_
_cod_related_entry_id
_cod_related_entry_database
_cod_related_entry_code
1 ChemSpider 30655584
